data_4120736
loop_
_publ_author_name
'Renyuan Pony Yu'
'Jonathan M. Darmon'
'Carsten Milsmann'
'Grant W. Margulieux'
'S. Chantal E. Stieber'
'Serena DeBeer'
'Paul J. Chirik'

_publ_section_title
;
 Catalytic Hydrogenation Activity and Electronic Structure Determination
 of Bis(arylimidazol-2-ylidene)pyridine Cobalt Alkyl and Hydride Complexes
;
_journal_name_full 'Journal of the American Chemical Society'
_journal_page_first 13168
_journal_page_last 13184
_journal_paper_doi 10.1021/ja406608u
_journal_volume 135
_journal_year 2013
_chemical_formula_sum 'C72 H65 B Co F24 N7'
_chemical_formula_weight 1554.05
_chemical_name_systematic
;
 ?
;
_space_group_IT_number 14
_symmetry_cell_setting monoclinic
_symmetry_space_group_name_Hall '-P 2ybc'
_symmetry_space_group_name_H-M 'P 1 21/c 1'
_atom_sites_solution_hydrogens geom
_atom_sites_solution_primary direct
_atom_sites_solution_secondary difmap
_audit_creation_method SHELXL-97
_cell_angle_alpha 90.00
_cell_angle_beta 95.367(3)
_cell_angle_gamma 90.00
_cell_formula_units_Z 4
_cell_length_a 11.0041(6)
_cell_length_b 33.2108(18)
_cell_length_c 20.6334(11)
_cell_measurement_reflns_used 9974
_cell_measurement_temperature 293(2)
_cell_measurement_theta_max 66.16
_cell_measurement_theta_min 4.03
_cell_volume 7507.5(7)
_computing_cell_refinement 'Bruker SAINT'
_computing_data_collection 'Bruker APEX2'
_computing_data_reduction 'Bruker SAINT'
_computing_molecular_graphics 'ORTEP 3 (Farraguia, 1997)'
_computing_structure_refinement 'SHELXL-97 (Sheldrick, 2008)'
_computing_structure_solution 'SIR 92 (Giacavazzo, 1993)'
_diffrn_ambient_temperature 293(2)
_diffrn_measured_fraction_theta_full 'ACTA 50'
_diffrn_measured_fraction_theta_max 0.951
_diffrn_radiation_monochromator graphite
_diffrn_radiation_source 'fine-focus sealed tube'
_diffrn_radiation_type CuK\a
_diffrn_radiation_wavelength 1.54178
_diffrn_reflns_av_R_equivalents 0.0389
_diffrn_reflns_av_sigmaI/netI 0.0315
_diffrn_reflns_limit_h_max 12
_diffrn_reflns_limit_h_min -11
_diffrn_reflns_limit_k_max 37
_diffrn_reflns_limit_k_min -38
_diffrn_reflns_limit_l_max 24
_diffrn_reflns_limit_l_min -24
_diffrn_reflns_number 47356
_diffrn_reflns_theta_full 'ACTA 50'
_diffrn_reflns_theta_max 66.46
_diffrn_reflns_theta_min 2.53
_exptl_absorpt_coefficient_mu 2.724
_exptl_absorpt_correction_T_max 0.7528
_exptl_absorpt_correction_T_min 0.5772
_exptl_absorpt_correction_type multi-scan
_exptl_absorpt_process_details 'SADABS v2008/1 (Bruker AXS)'
_exptl_crystal_colour green
_exptl_crystal_density_diffrn 1.375
_exptl_crystal_description shard
_exptl_crystal_F_000 3176
_exptl_crystal_size_max 0.329
_exptl_crystal_size_mid 0.21
_exptl_crystal_size_min 0.172
_platon_squeeze_details
;
2 molecules of fluorobenzene solvate per asymmetric unit was treated
as a diffuse contribution to the overall scattering through the
use of platon/squeeze.
;
_refine_diff_density_max 0.621
_refine_diff_density_min -0.748
_refine_diff_density_rms 0.062
_refine_ls_extinction_method none
_refine_ls_goodness_of_fit_ref 1.046
_refine_ls_hydrogen_treatment constr
_refine_ls_matrix_type full
_refine_ls_number_parameters 1031
_refine_ls_number_reflns 12573
_refine_ls_number_restraints 1
_refine_ls_restrained_S_all 1.048
_refine_ls_R_factor_all 0.0637
_refine_ls_R_factor_gt 0.0567
_refine_ls_shift/su_max 0.081
_refine_ls_shift/su_mean 0.003
_refine_ls_structure_factor_coef Fsqd
_refine_ls_weighting_details 'calc w=1/[\s^2^(Fo^2^)+(0.0977P)^2^+5.4424P] where P=(Fo^2^+2Fc^2^)/3'
_refine_ls_weighting_scheme calc
_refine_ls_wR_factor_gt 0.1575
_refine_ls_wR_factor_ref 0.1628
_reflns_number_gt 10860
_reflns_number_total 12573
_reflns_threshold_expression >2\s(I)
_cod_data_source_file ja406608u_si_001_2.cif
_cod_data_source_block ry21
_cod_original_sg_symbol_H-M 'P 1 21/c 1 '
_cod_database_code 4120736

loop_
_symmetry_equiv_pos_as_xyz
'x, y, z'
'-x, y+1/2, -z+1/2'
'-x, -y, -z'
'x, -y-1/2, z-1/2'

loop_
_atom_site_label
_atom_site_type_symbol
_atom_site_fract_x
_atom_site_fract_y
_atom_site_fract_z
_atom_site_U_iso_or_equiv
_atom_site_adp_type
_atom_site_occupancy
_atom_site_symmetry_multiplicity
_atom_site_calc_flag
_atom_site_refinement_flags
_atom_site_disorder_assembly
_atom_site_disorder_group
C1 C 0.8472(3) 0.18368(8) 0.75385(14) 0.0300(6) Uani 1 1 d . . .
H1 H 0.8724 0.2011 0.7878 0.036 Uiso 1 1 calc R . .
C2 C 0.8272(2) 0.19284(8) 0.69037(13) 0.0288(6) Uani 1 1 d . . .
H2 H 0.8351 0.2182 0.6719 0.035 Uiso 1 1 calc R . .
C3 C 0.7888(3) 0.12621(8) 0.69863(12) 0.0273(6) Uani 1 1 d . . .
C4 C 0.8294(3) 0.11674(9) 0.81177(13) 0.0304(6) Uani 1 1 d . . .
C5 C 0.8588(3) 0.12603(10) 0.87626(14) 0.0370(7) Uani 1 1 d . . .
H5 H 0.8772 0.1522 0.8897 0.044 Uiso 1 1 calc R . .
C6 C 0.8597(3) 0.09458(10) 0.92028(14) 0.0431(8) Uani 1 1 d . . .
H6 H 0.8793 0.0997 0.9643 0.052 Uiso 1 1 calc R . .
C7 C 0.8318(3) 0.05551(11) 0.89992(15) 0.0459(8) Uani 1 1 d . . .
H7 H 0.8332 0.0343 0.9294 0.055 Uiso 1 1 calc R . .
C8 C 0.8020(3) 0.04944(9) 0.83402(14) 0.0379(7) Uani 1 1 d . . .
C1S C 0.8485(9) 0.0303(3) 0.1935(4) 0.145(3) Uani 1 1 d . . .
H1S1 H 0.9330 0.0267 0.1869 0.217 Uiso 1 1 calc R . .
H1S2 H 0.8036 0.0066 0.1798 0.217 Uiso 1 1 calc R . .
H1S3 H 0.8409 0.0351 0.2388 0.217 Uiso 1 1 calc R . .
C9 C 0.7424(3) 0.01655(9) 0.73520(13) 0.0347(6) Uani 1 1 d . . .
C3S C 0.8000(11) 0.0647(3) 0.1555(4) 0.164(4) Uani 1 1 d . . .
H3S1 H 0.7492 0.0800 0.1825 0.197 Uiso 1 1 calc R . .
H3S2 H 0.7469 0.0544 0.1191 0.197 Uiso 1 1 calc R . .
C10 C 0.7220(4) -0.04747(10) 0.77033(17) 0.0520(9) Uani 1 1 d . . .
H10 H 0.7065 -0.0750 0.7692 0.062 Uiso 1 1 calc R . .
C4S C 0.9292(17) 0.1180(4) 0.1814(5) 0.254(8) Uani 1 1 d D . .
H4S1 H 0.9614 0.1018 0.2181 0.304 Uiso 1 1 calc R . .
H4S2 H 0.8643 0.1350 0.1948 0.304 Uiso 1 1 calc R . .
C11 C 0.7568(4) -0.02563(10) 0.82335(17) 0.0521(9) Uani 1 1 d . . .
H11 H 0.7700 -0.0348 0.8660 0.062 Uiso 1 1 calc R . .
C5S C 1.0282(12) 0.1430(3) 0.1556(5) 0.189(5) Uani 1 1 d . . .
H5S1 H 1.0816 0.1258 0.1338 0.284 Uiso 1 1 calc R . .
H5S2 H 1.0740 0.1565 0.1911 0.284 Uiso 1 1 calc R . .
H5S3 H 0.9922 0.1626 0.1254 0.284 Uiso 1 1 calc R . .
C12 C 0.6789(3) -0.03320(9) 0.65052(15) 0.0382(7) Uani 1 1 d . . .
C2S C 0.8872(19) 0.0938(4) 0.1284(5) 0.304(12) Uani 1 1 d D . .
H2S1 H 0.9544 0.0796 0.1114 0.364 Uiso 1 1 calc R . .
H2S2 H 0.8459 0.1099 0.0938 0.364 Uiso 1 1 calc R . .
C13 C 0.7723(3) -0.04111(9) 0.61109(16) 0.0434(8) Uani 1 1 d . . .
C14 C 0.7358(4) -0.05035(10) 0.54613(17) 0.0489(8) Uani 1 1 d . . .
H14 H 0.7944 -0.0557 0.5176 0.059 Uiso 1 1 calc R . .
C15 C 0.6133(4) -0.05167(10) 0.52370(16) 0.0519(9) Uani 1 1 d . . .
H15 H 0.5909 -0.0578 0.4802 0.062 Uiso 1 1 calc R . .
C16 C 0.5239(4) -0.04405(10) 0.56453(17) 0.0499(8) Uani 1 1 d . . .
H16 H 0.4422 -0.0452 0.5483 0.060 Uiso 1 1 calc R . .
C17 C 0.5539(3) -0.03471(9) 0.62964(15) 0.0432(8) Uani 1 1 d . . .
C18 C 0.4548(3) -0.02568(11) 0.67363(18) 0.0493(8) Uani 1 1 d . . .
H18 H 0.4945 -0.0207 0.7174 0.059 Uiso 1 1 calc R . .
C19 C 0.3839(5) 0.01206(14) 0.6522(2) 0.0751(13) Uani 1 1 d . . .
H19A H 0.4382 0.0347 0.6543 0.113 Uiso 1 1 calc R . .
H19B H 0.3206 0.0166 0.6804 0.113 Uiso 1 1 calc R . .
H19C H 0.3481 0.0087 0.6083 0.113 Uiso 1 1 calc R . .
C20 C 0.3683(5) -0.06146(14) 0.6780(3) 0.0756(13) Uani 1 1 d . . .
H20A H 0.3295 -0.0675 0.6355 0.113 Uiso 1 1 calc R . .
H20B H 0.3074 -0.0549 0.7067 0.113 Uiso 1 1 calc R . .
H20C H 0.4138 -0.0845 0.6947 0.113 Uiso 1 1 calc R . .
C21 C 0.9064(4) -0.04016(11) 0.6364(2) 0.0544(9) Uani 1 1 d . . .
H21 H 0.9121 -0.0317 0.6821 0.065 Uiso 1 1 calc R . .
C22 C 0.9636(4) -0.08070(13) 0.6333(3) 0.0750(13) Uani 1 1 d . . .
H22A H 0.9497 -0.0911 0.5898 0.113 Uiso 1 1 calc R . .
H22B H 0.9281 -0.0986 0.6629 0.113 Uiso 1 1 calc R . .
H22C H 1.0498 -0.0786 0.6452 0.113 Uiso 1 1 calc R . .
C23 C 0.9768(6) -0.0105(2) 0.5996(6) 0.171(5) Uani 1 1 d . . .
H23A H 1.0581 -0.0204 0.5969 0.256 Uiso 1 1 calc R . .
H23B H 0.9803 0.0149 0.6219 0.256 Uiso 1 1 calc R . .
H23C H 0.9370 -0.0071 0.5565 0.256 Uiso 1 1 calc R . .
C24 C 0.7577(3) 0.15454(8) 0.58822(13) 0.0268(6) Uani 1 1 d . . .
C25 C 0.8476(3) 0.14756(8) 0.54618(13) 0.0283(6) Uani 1 1 d . . .
C26 C 0.8088(3) 0.14198(9) 0.48059(14) 0.0333(6) Uani 1 1 d . . .
H26 H 0.8663 0.1370 0.4513 0.040 Uiso 1 1 calc R . .
C27 C 0.6872(3) 0.14368(9) 0.45830(14) 0.0361(7) Uani 1 1 d . . .
H27 H 0.6632 0.1394 0.4144 0.043 Uiso 1 1 calc R . .
C28 C 0.6002(3) 0.15174(9) 0.50091(14) 0.0348(6) Uani 1 1 d . . .
H28 H 0.5183 0.1531 0.4851 0.042 Uiso 1 1 calc R . .
C29 C 0.6332(3) 0.15783(8) 0.56690(14) 0.0305(6) Uani 1 1 d . . .
C30 C 0.5368(3) 0.16813(9) 0.61222(14) 0.0344(6) Uani 1 1 d . . .
H30 H 0.5779 0.1703 0.6563 0.041 Uiso 1 1 calc R . .
C31 C 0.4800(5) 0.20835(14) 0.5949(3) 0.0809(16) Uani 1 1 d . . .
H31A H 0.5419 0.2288 0.5986 0.121 Uiso 1 1 calc R . .
H31B H 0.4194 0.2144 0.6240 0.121 Uiso 1 1 calc R . .
H31C H 0.4425 0.2076 0.5510 0.121 Uiso 1 1 calc R . .
C32 C 0.4410(4) 0.13559(14) 0.6135(2) 0.0746(14) Uani 1 1 d . . .
H32A H 0.3846 0.1426 0.6444 0.112 Uiso 1 1 calc R . .
H32B H 0.4796 0.1105 0.6257 0.112 Uiso 1 1 calc R . .
H32C H 0.3978 0.1331 0.5710 0.112 Uiso 1 1 calc R . .
C33 C 0.9827(3) 0.14527(9) 0.57040(13) 0.0304(6) Uani 1 1 d . . .
H33 H 0.9937 0.1587 0.6128 0.036 Uiso 1 1 calc R . .
C34 C 1.0233(3) 0.10151(9) 0.58030(15) 0.0388(7) Uani 1 1 d . . .
H34A H 0.9734 0.0886 0.6099 0.058 Uiso 1 1 calc R . .
H34B H 1.1071 0.1008 0.5980 0.058 Uiso 1 1 calc R . .
H34C H 1.0148 0.0877 0.5392 0.058 Uiso 1 1 calc R . .
C35 C 1.0623(3) 0.16693(10) 0.52498(15) 0.0389(7) Uani 1 1 d . . .
H35A H 1.0611 0.1524 0.4847 0.058 Uiso 1 1 calc R . .
H35B H 1.1446 0.1684 0.5450 0.058 Uiso 1 1 calc R . .
H35C H 1.0315 0.1937 0.5166 0.058 Uiso 1 1 calc R . .
C36 C 0.1821(2) 0.15807(8) 0.92357(12) 0.0271(6) Uani 1 1 d . . .
C37 C 0.1697(2) 0.15083(8) 0.85624(12) 0.0265(5) Uani 1 1 d . . .
H37 H 0.1671 0.1726 0.8279 0.032 Uiso 1 1 calc R . .
C38 C 0.1614(3) 0.11215(8) 0.83071(13) 0.0286(6) Uani 1 1 d . . .
C39 C 0.1632(3) 0.07865(9) 0.87060(14) 0.0366(7) Uani 1 1 d . . .
H39 H 0.1585 0.0527 0.8535 0.044 Uiso 1 1 calc R . .
C40 C 0.1723(3) 0.08531(9) 0.93716(14) 0.0406(7) Uani 1 1 d . C .
C41 C 0.1810(3) 0.12398(9) 0.96281(13) 0.0338(6) Uani 1 1 d . . .
H41 H 0.1862 0.1272 1.0078 0.041 Uiso 1 1 calc R . .
C42 C 0.1541(3) 0.10624(9) 0.75833(13) 0.0331(6) Uani 1 1 d . . .
C43 C 0.1737(5) 0.05006(11) 0.98306(18) 0.0590(11) Uani 1 1 d . . .
C44 C 0.2417(2) 0.20544(8) 1.02920(12) 0.0263(5) Uani 1 1 d . . .
C45 C 0.3435(3) 0.18254(9) 1.05285(13) 0.0319(6) Uani 1 1 d . . .
H45 H 0.3845 0.1676 1.0236 0.038 Uiso 1 1 calc R . .
C46 C 0.3850(3) 0.18139(9) 1.11847(13) 0.0330(6) Uani 1 1 d . A .
C47 C 0.3289(3) 0.20386(9) 1.16342(13) 0.0328(6) Uani 1 1 d . . .
H47 H 0.3561 0.2029 1.2074 0.039 Uiso 1 1 calc R . .
C48 C 0.2313(3) 0.22776(9) 1.14117(13) 0.0295(6) Uani 1 1 d . B .
C49 C 0.1885(3) 0.22845(8) 1.07559(12) 0.0273(6) Uani 1 1 d . . .
H49 H 0.1222 0.2448 1.0622 0.033 Uiso 1 1 calc R . .
C50 C 0.1709(3) 0.25357(11) 1.18823(14) 0.0398(7) Uani 1 1 d . . .
C51 C 0.4901(3) 0.15458(12) 1.14184(16) 0.0491(9) Uani 1 1 d . . .
C52 C 0.2896(2) 0.23092(8) 0.91305(12) 0.0249(5) Uani 1 1 d . . .
C53 C 0.3798(2) 0.21362(8) 0.87901(12) 0.0261(5) Uani 1 1 d . . .
H53 H 0.3882 0.1858 0.8793 0.031 Uiso 1 1 calc R . .
C54 C 0.4579(2) 0.23652(9) 0.84465(13) 0.0280(6) Uani 1 1 d . . .
C55 C 0.4495(2) 0.27774(9) 0.84213(12) 0.0282(6) Uani 1 1 d . . .
H55 H 0.5010 0.2929 0.8185 0.034 Uiso 1 1 calc R . .
C56 C 0.3614(2) 0.29601(8) 0.87603(12) 0.0269(6) Uani 1 1 d . . .
C57 C 0.2860(2) 0.27319(8) 0.91203(12) 0.0271(6) Uani 1 1 d . . .
H57 H 0.2311 0.2864 0.9363 0.032 Uiso 1 1 calc R . .
C58 C 0.5488(3) 0.21501(9) 0.80719(15) 0.0356(6) Uani 1 1 d . . .
C59 C 0.3391(3) 0.34034(9) 0.86821(14) 0.0333(6) Uani 1 1 d . . .
C60 C 0.0535(2) 0.22345(8) 0.93841(12) 0.0253(5) Uani 1 1 d . . .
C61 C -0.0381(3) 0.21193(8) 0.97780(13) 0.0280(6) Uani 1 1 d . . .
H61 H -0.0194 0.1932 1.0107 0.034 Uiso 1 1 calc R . .
C62 C -0.1560(3) 0.22758(9) 0.96919(13) 0.0305(6) Uani 1 1 d . . .
C63 C -0.1894(3) 0.25551(9) 0.92066(13) 0.0311(6) Uani 1 1 d . . .
H63 H -0.2674 0.2666 0.9158 0.037 Uiso 1 1 calc R . .
C64 C -0.1013(3) 0.26627(8) 0.87959(13) 0.0278(6) Uani 1 1 d . . .
C65 C 0.0160(3) 0.24997(8) 0.88812(12) 0.0272(6) Uani 1 1 d . . .
H65 H 0.0716 0.2571 0.8589 0.033 Uiso 1 1 calc R . .
C66 C -0.1301(3) 0.29592(9) 0.82574(14) 0.0336(6) Uani 1 1 d . . .
C67 C -0.2471(3) 0.21354(10) 1.01402(15) 0.0409(7) Uani 1 1 d . . .
N1 N 0.7925(2) 0.15764(7) 0.65721(10) 0.0261(5) Uani 1 1 d . . .
N2 N 0.8227(2) 0.14310(7) 0.75834(10) 0.0274(5) Uani 1 1 d . . .
N3 N 0.8010(2) 0.07946(7) 0.79063(11) 0.0311(5) Uani 1 1 d . . .
N4 N 0.7693(3) 0.01360(8) 0.80164(12) 0.0406(6) Uani 1 1 d . . .
N5 N 0.7131(3) -0.02153(7) 0.71731(12) 0.0392(6) Uani 1 1 d . . .
N6 N 0.7141(2) 0.06051(7) 0.61715(12) 0.0357(6) Uani 1 1 d . . .
N7 N 0.6905(3) 0.05501(9) 0.56612(16) 0.0582(8) Uani 1 1 d . . .
F1A F 0.1061(3) 0.07108(6) 0.73974(10) 0.0774(8) Uani 1 1 d . . .
F3A F 0.2621(2) 0.10820(10) 0.73554(10) 0.0755(8) Uani 1 1 d . . .
F2A F 0.0863(2) 0.13392(6) 0.72601(8) 0.0509(5) Uani 1 1 d . . .
F7 F 0.1800(3) 0.23928(9) 1.24779(9) 0.0818(9) Uani 1 1 d . B .
F13 F 0.49438(17) 0.18792(6) 0.76547(9) 0.0489(5) Uani 1 1 d . . .
F14 F 0.62999(17) 0.19368(6) 0.84582(9) 0.0469(5) Uani 1 1 d . . .
F15 F 0.6126(2) 0.23958(6) 0.77262(11) 0.0590(6) Uani 1 1 d . . .
F16 F 0.25496(19) 0.34835(6) 0.81824(10) 0.0508(5) Uani 1 1 d . . .
F17 F 0.29718(17) 0.35699(5) 0.92097(9) 0.0425(4) Uani 1 1 d . . .
F18 F 0.43839(17) 0.36099(5) 0.85647(9) 0.0449(4) Uani 1 1 d . . .
F19 F -0.12215(18) 0.27975(5) 0.76716(8) 0.0420(4) Uani 1 1 d . . .
F20 F -0.24302(18) 0.31141(6) 0.82477(9) 0.0492(5) Uani 1 1 d . . .
F21 F -0.0542(2) 0.32730(6) 0.83057(10) 0.0538(5) Uani 1 1 d . . .
F22 F -0.21949(19) 0.22628(8) 1.07487(9) 0.0591(6) Uani 1 1 d . . .
F23 F -0.2528(2) 0.17360(7) 1.01680(13) 0.0724(7) Uani 1 1 d . . .
F24 F -0.35996(18) 0.22643(8) 0.99655(10) 0.0661(6) Uani 1 1 d . . .
Co1 Co 0.75730(4) 0.069655(13) 0.70222(2) 0.02961(14) Uani 1 1 d . . .
B1 B 0.1923(3) 0.20455(9) 0.95156(14) 0.0265(6) Uani 1 1 d . . .
F10A F 0.5728(8) 0.1509(3) 1.1043(5) 0.094(4) Uani 0.614(19) 1 d P A 1
F11A F 0.5334(11) 0.1601(5) 1.2012(3) 0.104(5) Uani 0.614(19) 1 d P A 1
F12A F 0.4485(5) 0.11464(18) 1.1429(8) 0.096(3) Uani 0.614(19) 1 d P A 1
F8A F 0.0494(17) 0.2529(10) 1.1769(10) 0.090(6) Uani 0.50(5) 1 d P B 1
F9A F 0.195(3) 0.2919(4) 1.1842(11) 0.088(6) Uani 0.50(5) 1 d P B 1
F6A F 0.126(4) 0.0154(4) 0.9519(5) 0.087(7) Uani 0.49(6) 1 d P C 1
F5A F 0.255(3) 0.0460(7) 1.0215(9) 0.096(6) Uani 0.49(6) 1 d P C 1
F4A F 0.0878(18) 0.0544(8) 1.0267(12) 0.055(4) Uani 0.49(6) 1 d P C 1
F11B F 0.5899(12) 0.1795(4) 1.1646(13) 0.112(8) Uani 0.386(19) 1 d P A 2
F12B F 0.4746(14) 0.1334(9) 1.1879(10) 0.118(10) Uani 0.386(19) 1 d P A 2
F10B F 0.543(2) 0.1383(7) 1.0984(6) 0.124(8) Uani 0.386(19) 1 d P A 2
F8B F 0.0583(17) 0.2620(7) 1.1694(7) 0.073(5) Uani 0.50(5) 1 d P B 2
F9B F 0.2374(17) 0.2861(8) 1.2040(14) 0.100(6) Uani 0.50(5) 1 d P B 2
F6B F 0.202(4) 0.0154(4) 0.9544(5) 0.078(6) Uani 0.51(6) 1 d P C 2
F4B F 0.079(2) 0.0470(9) 1.0135(14) 0.077(6) Uani 0.51(6) 1 d P C 2
F5B F 0.2868(18) 0.0507(4) 1.0258(6) 0.052(3) Uani 0.51(6) 1 d P C 2

loop_
_atom_site_aniso_label
_atom_site_aniso_U_11
_atom_site_aniso_U_22
_atom_site_aniso_U_33
_atom_site_aniso_U_23
_atom_site_aniso_U_13
_atom_site_aniso_U_12
C1 0.0325(14) 0.0271(14) 0.0309(14) -0.0076(11) 0.0050(11) -0.0028(11)
C2 0.0324(14) 0.0240(13) 0.0306(14) -0.0050(11) 0.0066(11) -0.0030(11)
C3 0.0319(14) 0.0280(14) 0.0224(13) -0.0015(10) 0.0042(10) -0.0010(11)
C4 0.0335(15) 0.0309(15) 0.0271(14) -0.0017(11) 0.0036(11) 0.0015(11)
C5 0.0450(17) 0.0394(17) 0.0265(15) -0.0061(12) 0.0024(12) 0.0002(13)
C6 0.057(2) 0.051(2) 0.0204(14) -0.0050(13) -0.0029(13) -0.0002(15)
C7 0.067(2) 0.0433(18) 0.0264(15) 0.0071(13) -0.0003(14) 0.0001(16)
C8 0.0508(18) 0.0341(16) 0.0283(15) 0.0008(12) 0.0017(13) -0.0007(13)
C1S 0.189(9) 0.119(6) 0.129(6) -0.029(5) 0.029(6) 0.020(6)
C9 0.0506(18) 0.0298(15) 0.0236(14) 0.0028(11) 0.0035(12) 0.0003(13)
C3S 0.246(12) 0.160(9) 0.088(5) 0.031(6) 0.019(6) 0.040(8)
C10 0.087(3) 0.0309(17) 0.0380(18) 0.0091(14) 0.0035(17) -0.0063(17)
C4S 0.48(3) 0.193(12) 0.090(6) -0.043(7) 0.059(10) -0.011(14)
C11 0.088(3) 0.0342(18) 0.0333(17) 0.0083(14) 0.0016(17) -0.0002(17)
C5S 0.291(15) 0.149(8) 0.126(7) 0.051(6) 0.012(8) -0.068(9)
C12 0.060(2) 0.0221(14) 0.0319(15) -0.0011(11) 0.0026(14) -0.0047(13)
C2S 0.62(4) 0.201(13) 0.096(7) 0.036(8) 0.063(13) 0.194(19)
C13 0.063(2) 0.0269(16) 0.0407(18) -0.0035(13) 0.0066(15) -0.0031(14)
C14 0.075(3) 0.0317(17) 0.0411(18) -0.0022(14) 0.0132(17) -0.0012(16)
C15 0.085(3) 0.0382(18) 0.0310(17) -0.0039(14) -0.0003(17) -0.0013(18)
C16 0.066(2) 0.0378(18) 0.0441(19) -0.0020(14) -0.0050(17) -0.0021(16)
C17 0.066(2) 0.0287(16) 0.0343(16) -0.0006(12) 0.0010(15) -0.0022(14)
C18 0.056(2) 0.0438(19) 0.048(2) -0.0051(15) 0.0055(16) -0.0020(16)
C19 0.095(3) 0.059(3) 0.074(3) 0.006(2) 0.021(3) 0.021(2)
C20 0.078(3) 0.058(3) 0.096(4) -0.012(2) 0.037(3) -0.010(2)
C21 0.060(2) 0.044(2) 0.060(2) -0.0152(17) 0.0125(18) -0.0055(17)
C22 0.066(3) 0.051(2) 0.104(4) 0.003(2) -0.013(3) 0.001(2)
C23 0.064(3) 0.085(4) 0.360(14) 0.114(6) 0.002(5) -0.015(3)
C24 0.0368(15) 0.0212(13) 0.0224(13) 0.0008(10) 0.0034(11) -0.0001(11)
C25 0.0373(15) 0.0238(13) 0.0243(13) 0.0008(10) 0.0047(11) 0.0001(11)
C26 0.0400(16) 0.0349(15) 0.0256(14) 0.0012(11) 0.0071(12) 0.0001(12)
C27 0.0454(17) 0.0410(17) 0.0216(14) 0.0001(12) 0.0019(12) -0.0029(13)
C28 0.0333(15) 0.0410(17) 0.0295(15) 0.0014(12) -0.0004(12) 0.0008(12)
C29 0.0316(15) 0.0305(15) 0.0299(14) 0.0018(11) 0.0049(11) -0.0002(11)
C30 0.0347(15) 0.0394(16) 0.0297(15) -0.0028(12) 0.0056(12) 0.0027(12)
C31 0.092(3) 0.066(3) 0.093(3) 0.021(2) 0.059(3) 0.039(3)
C32 0.075(3) 0.069(3) 0.089(3) -0.024(2) 0.054(3) -0.025(2)
C33 0.0347(15) 0.0329(15) 0.0244(13) -0.0039(11) 0.0066(11) -0.0003(11)
C34 0.0452(17) 0.0387(17) 0.0323(15) 0.0013(13) 0.0030(13) 0.0051(13)
C35 0.0366(16) 0.0450(18) 0.0360(16) 0.0016(13) 0.0091(13) -0.0029(13)
C36 0.0328(14) 0.0284(14) 0.0209(13) 0.0003(10) 0.0066(10) 0.0005(11)
C37 0.0310(14) 0.0274(14) 0.0214(13) 0.0021(10) 0.0040(10) 0.0006(11)
C38 0.0339(14) 0.0291(14) 0.0230(13) -0.0012(11) 0.0037(11) 0.0038(11)
C39 0.0539(19) 0.0259(14) 0.0303(15) -0.0020(12) 0.0056(13) 0.0022(13)
C40 0.065(2) 0.0305(16) 0.0264(15) 0.0069(12) 0.0042(14) 0.0020(14)
C41 0.0488(17) 0.0332(16) 0.0196(13) 0.0016(11) 0.0047(12) 0.0002(13)
C42 0.0466(17) 0.0284(15) 0.0245(14) -0.0043(11) 0.0045(12) 0.0028(12)
C43 0.108(4) 0.035(2) 0.0349(19) 0.0069(15) 0.009(2) 0.000(2)
C44 0.0324(14) 0.0268(14) 0.0204(13) 0.0005(10) 0.0058(10) -0.0016(11)
C45 0.0364(15) 0.0365(16) 0.0236(14) -0.0020(11) 0.0063(11) 0.0024(12)
C46 0.0353(15) 0.0387(16) 0.0251(14) 0.0027(12) 0.0028(11) 0.0028(12)
C47 0.0358(15) 0.0437(17) 0.0190(13) 0.0027(11) 0.0027(11) -0.0028(12)
C48 0.0323(14) 0.0348(15) 0.0220(13) -0.0035(11) 0.0050(11) -0.0017(11)
C49 0.0316(14) 0.0289(14) 0.0211(13) 0.0005(10) 0.0014(10) -0.0017(11)
C50 0.0389(17) 0.057(2) 0.0243(15) -0.0068(13) 0.0044(12) 0.0057(15)
C51 0.049(2) 0.067(2) 0.0308(17) 0.0019(16) 0.0029(14) 0.0212(17)
C52 0.0296(13) 0.0295(14) 0.0152(12) -0.0010(10) 0.0010(10) 0.0000(11)
C53 0.0305(14) 0.0258(13) 0.0219(13) -0.0017(10) 0.0010(10) 0.0009(10)
C54 0.0262(13) 0.0354(15) 0.0226(13) -0.0032(11) 0.0024(10) 0.0004(11)
C55 0.0284(14) 0.0364(15) 0.0197(13) 0.0004(11) 0.0016(10) -0.0033(11)
C56 0.0285(13) 0.0289(14) 0.0225(13) -0.0014(10) -0.0018(10) -0.0018(11)
C57 0.0304(14) 0.0316(15) 0.0193(12) -0.0021(10) 0.0028(10) 0.0019(11)
C58 0.0329(15) 0.0395(17) 0.0356(16) -0.0035(13) 0.0100(12) -0.0007(13)
C59 0.0352(15) 0.0338(16) 0.0306(15) 0.0000(12) 0.0013(12) -0.0020(12)
C60 0.0310(14) 0.0258(13) 0.0192(12) -0.0062(10) 0.0025(10) -0.0026(11)
C61 0.0342(14) 0.0282(14) 0.0221(13) -0.0040(10) 0.0045(10) -0.0030(11)
C62 0.0328(15) 0.0336(15) 0.0257(14) -0.0090(11) 0.0064(11) -0.0045(11)
C63 0.0290(14) 0.0340(15) 0.0302(14) -0.0108(12) 0.0020(11) 0.0004(11)
C64 0.0320(14) 0.0257(14) 0.0251(13) -0.0075(10) -0.0003(11) -0.0002(11)
C65 0.0332(14) 0.0277(14) 0.0213(13) -0.0046(10) 0.0051(10) -0.0054(11)
C66 0.0368(16) 0.0303(15) 0.0330(15) -0.0046(12) -0.0011(12) 0.0021(12)
C67 0.0386(17) 0.0486(19) 0.0369(17) -0.0052(14) 0.0104(13) -0.0036(14)
N1 0.0329(12) 0.0242(11) 0.0216(11) -0.0026(9) 0.0048(9) 0.0001(9)
N2 0.0352(12) 0.0279(12) 0.0193(11) -0.0044(9) 0.0031(9) -0.0015(9)
N3 0.0396(13) 0.0305(12) 0.0234(12) 0.0005(9) 0.0038(10) -0.0003(10)
N4 0.0637(17) 0.0317(14) 0.0256(13) 0.0036(10) -0.0001(11) -0.0025(12)
N5 0.0586(17) 0.0268(13) 0.0316(13) 0.0010(10) 0.0018(12) -0.0009(11)
N6 0.0509(15) 0.0267(13) 0.0286(14) -0.0012(10) -0.0016(11) -0.0018(11)
N7 0.088(2) 0.0416(17) 0.0435(19) -0.0007(14) -0.0038(16) -0.0059(16)
F1A 0.156(3) 0.0434(12) 0.0307(11) -0.0072(8) -0.0005(13) -0.0309(13)
F3A 0.0479(12) 0.149(2) 0.0314(10) -0.0113(13) 0.0112(9) 0.0139(14)
F2A 0.0734(13) 0.0538(12) 0.0242(9) 0.0000(8) -0.0027(8) 0.0224(10)
F7 0.0962(19) 0.128(2) 0.0223(10) 0.0000(11) 0.0126(10) 0.0570(17)
F13 0.0475(11) 0.0636(12) 0.0370(10) -0.0239(9) 0.0111(8) -0.0025(9)
F14 0.0377(10) 0.0513(11) 0.0521(11) -0.0084(9) 0.0051(8) 0.0124(8)
F15 0.0616(13) 0.0493(12) 0.0740(14) 0.0034(10) 0.0474(11) 0.0015(9)
F16 0.0562(12) 0.0388(10) 0.0526(11) 0.0063(8) -0.0196(9) 0.0064(8)
F17 0.0534(11) 0.0294(9) 0.0463(10) -0.0050(7) 0.0134(8) 0.0026(8)
F18 0.0456(10) 0.0328(9) 0.0569(11) 0.0059(8) 0.0081(8) -0.0077(8)
F19 0.0606(11) 0.0375(9) 0.0285(9) 0.0004(7) 0.0073(8) 0.0058(8)
F20 0.0467(11) 0.0594(12) 0.0413(10) 0.0051(9) 0.0024(8) 0.0219(9)
F21 0.0643(13) 0.0341(10) 0.0591(12) 0.0114(9) -0.0154(10) -0.0138(9)
F22 0.0559(12) 0.0941(17) 0.0293(10) -0.0104(10) 0.0151(8) -0.0175(11)
F23 0.0799(16) 0.0503(13) 0.0956(18) -0.0039(12) 0.0545(14) -0.0203(11)
F24 0.0353(11) 0.113(2) 0.0515(12) 0.0083(12) 0.0157(9) 0.0007(11)
Co1 0.0426(3) 0.0248(2) 0.0211(2) -0.00055(17) 0.00113(18) -0.00209(19)
B1 0.0353(16) 0.0270(16) 0.0179(14) -0.0003(11) 0.0052(12) 0.0000(12)
F10A 0.048(3) 0.148(8) 0.092(7) 0.078(7) 0.044(4) 0.049(4)
F11A 0.098(7) 0.165(10) 0.043(4) -0.030(5) -0.033(4) 0.089(7)
F12A 0.067(3) 0.058(3) 0.161(9) 0.050(4) 0.004(5) 0.014(2)
F8A 0.033(6) 0.163(14) 0.077(9) -0.055(8) 0.011(5) 0.018(6)
F9A 0.143(14) 0.032(4) 0.101(9) -0.018(5) 0.075(9) 0.001(6)
F6A 0.18(2) 0.036(3) 0.046(3) 0.011(2) -0.007(6) -0.031(7)
F5A 0.058(9) 0.121(9) 0.106(9) 0.088(8) -0.005(5) 0.007(6)
F4A 0.066(6) 0.059(7) 0.041(6) 0.024(5) 0.013(5) -0.008(5)
F11B 0.059(6) 0.104(7) 0.160(17) -0.034(9) -0.062(8) 0.021(5)
F12B 0.074(8) 0.18(2) 0.108(15) 0.121(15) 0.049(9) 0.065(9)
F10B 0.135(14) 0.187(15) 0.044(6) -0.034(9) -0.020(7) 0.131(12)
F8B 0.066(10) 0.130(9) 0.019(4) -0.024(4) -0.013(4) 0.064(8)
F9B 0.074(7) 0.100(11) 0.135(12) -0.086(9) 0.052(7) -0.030(6)
F6B 0.162(16) 0.024(3) 0.047(3) 0.010(2) -0.001(5) 0.005(5)
F4B 0.098(7) 0.070(9) 0.061(10) 0.033(7) -0.010(6) -0.033(6)
F5B 0.044(6) 0.066(5) 0.046(4) 0.032(4) 0.006(3) 0.012(4)

loop_
_atom_type_symbol
_atom_type_description
_atom_type_scat_dispersion_real
_atom_type_scat_dispersion_imag
_atom_type_scat_source
H H 0.0000 0.0000 'International Tables Vol C Tables 4.2.6.8 and 6.1.1.4'
C C 0.0181 0.0091 'International Tables Vol C Tables 4.2.6.8 and 6.1.1.4'
N N 0.0311 0.0180 'International Tables Vol C Tables 4.2.6.8 and 6.1.1.4'
F F 0.0727 0.0534 'International Tables Vol C Tables 4.2.6.8 and 6.1.1.4'
Co Co -2.3653 3.6143 'International Tables Vol C Tables 4.2.6.8 and 6.1.1.4'
B B 0.0090 0.0039 'International Tables Vol C Tables 4.2.6.8 and 6.1.1.4'

loop_
_geom_angle_atom_site_label_1
_geom_angle_atom_site_label_2
_geom_angle_atom_site_label_3
_geom_angle
C2 C1 N2 105.8(2)
C1 C2 N1 107.6(2)
N1 C3 N2 103.3(2)
N1 C3 Co1 143.0(2)
N2 C3 Co1 113.67(19)
N3 C4 C5 123.3(3)
N3 C4 N2 109.1(2)
C5 C4 N2 127.6(3)
C4 C5 C6 116.9(3)
C5 C6 C7 121.2(3)
C8 C7 C6 117.3(3)
N3 C8 C7 122.3(3)
N3 C8 N4 109.2(2)
C7 C8 N4 128.4(3)
N5 C9 N4 103.2(2)
N5 C9 Co1 142.9(2)
N4 C9 Co1 113.8(2)
C1S C3S C2S 119.2(11)
C11 C10 N5 107.5(3)
C2S C4S C5S 103.7(11)
C10 C11 N4 105.9(3)
C13 C12 C17 124.7(3)
C13 C12 N5 117.8(3)
C17 C12 N5 117.5(3)
C4S C2S C3S 104.8(11)
C12 C13 C14 116.1(3)
C12 C13 C21 122.8(3)
C14 C13 C21 121.2(3)
C15 C14 C13 120.8(3)
C16 C15 C14 121.2(3)
C15 C16 C17 120.9(4)
C16 C17 C12 116.3(3)
C16 C17 C18 120.3(3)
C12 C17 C18 123.3(3)
C17 C18 C19 111.6(3)
C17 C18 C20 111.7(3)
C19 C18 C20 110.6(4)
C22 C21 C23 109.3(5)
C22 C21 C13 111.5(3)
C23 C21 C13 111.8(4)
C25 C24 C29 123.1(2)
C25 C24 N1 119.2(2)
C29 C24 N1 117.7(2)
C26 C25 C24 117.1(3)
C26 C25 C33 120.8(2)
C24 C25 C33 122.0(2)
C27 C26 C25 121.3(3)
C26 C27 C28 120.3(3)
C27 C28 C29 121.1(3)
C28 C29 C24 117.0(3)
C28 C29 C30 120.2(3)
C24 C29 C30 122.9(3)
C31 C30 C32 111.4(4)
C31 C30 C29 110.6(3)
C32 C30 C29 112.2(3)
C35 C33 C25 112.0(2)
C35 C33 C34 110.7(2)
C25 C33 C34 110.8(2)
C41 C36 C37 115.5(2)
C41 C36 B1 124.2(2)
C37 C36 B1 120.3(2)
C38 C37 C36 122.1(2)
C39 C38 C37 121.5(2)
C39 C38 C42 118.9(3)
C37 C38 C42 119.6(2)
C38 C39 C40 117.2(3)
C39 C40 C41 121.4(3)
C39 C40 C43 119.7(3)
C41 C40 C43 118.9(3)
C40 C41 C36 122.3(3)
F3A C42 F1A 106.8(3)
F3A C42 F2A 105.7(3)
F1A C42 F2A 106.0(3)
F3A C42 C38 112.5(3)
F1A C42 C38 112.7(2)
F2A C42 C38 112.7(2)
F5A C43 F4B 105.7(19)
F5A C43 F6B 90.3(14)
F4B C43 F6B 112.7(13)
F5A C43 F4A 95.7(16)
F4B C43 F4A 15.6(19)
F6B C43 F4A 125.6(14)
F5A C43 F6A 117.1(14)
F4B C43 F6A 82.6(13)
F6B C43 F6A 35.4(5)
F4A C43 F6A 97.8(14)
F5A C43 F5B 10.2(15)
F4B C43 F5B 113.3(15)
F6B C43 F5B 93.3(15)
F4A C43 F5B 101.7(13)
F6A C43 F5B 123.5(17)
F5A C43 C40 119.2(13)
F4B C43 C40 114.4(13)
F6B C43 C40 112.2(6)
F4A C43 C40 111.3(10)
F6A C43 C40 111.8(6)
F5B C43 C40 109.2(7)
C49 C44 C45 115.5(2)
C49 C44 B1 123.8(2)
C45 C44 B1 120.7(2)
C46 C45 C44 122.2(3)
C47 C46 C45 120.9(3)
C47 C46 C51 118.9(3)
C45 C46 C51 120.2(3)
C48 C47 C46 118.1(3)
C47 C48 C49 121.1(3)
C47 C48 C50 119.5(3)
C49 C48 C50 119.4(3)
C48 C49 C44 122.2(3)
F8B C50 F9A 88.2(15)
F8B C50 F9B 112.8(14)
F9A C50 F9B 27.1(10)
F8B C50 F7 110.3(9)
F9A C50 F7 114.4(11)
F9B C50 F7 94.1(15)
F8B C50 F8A 16(2)
F9A C50 F8A 102.4(13)
F9B C50 F8A 125.2(13)
F7 C50 F8A 98.4(12)
F8B C50 C48 113.6(7)
F9A C50 C48 114.2(8)
F9B C50 C48 110.9(8)
F7 C50 C48 113.6(3)
F8A C50 C48 112.0(10)
F12B C51 F10B 115.3(12)
F12B C51 F10A 126.3(7)
F10B C51 F10A 24.8(13)
F12B C51 F11A 53.1(10)
F10B C51 F11A 126.4(8)
F10A C51 F11A 112.1(7)
F12B C51 F12A 50.8(12)
F10B C51 F12A 77.0(11)
F10A C51 F12A 99.9(6)
F11A C51 F12A 102.3(6)
F12B C51 F11B 104.0(10)
F10B C51 F11B 95.1(10)
F10A C51 F11B 71.2(10)
F11A C51 F11B 52.8(7)
F12A C51 F11B 142.1(5)
F12B C51 C46 115.9(5)
F10B C51 C46 115.3(7)
F10A C51 C46 116.2(5)
F11A C51 C46 115.2(4)
F12A C51 C46 108.8(4)
F11B C51 C46 108.0(5)
C53 C52 C57 115.1(2)
C53 C52 B1 123.5(2)
C57 C52 B1 121.4(2)
C54 C53 C52 122.4(3)
C55 C54 C53 121.5(3)
C55 C54 C58 120.1(3)
C53 C54 C58 118.4(3)
C54 C55 C56 117.7(3)
C55 C56 C57 120.8(3)
C55 C56 C59 119.4(2)
C57 C56 C59 119.6(2)
C56 C57 C52 122.4(2)
F15 C58 F14 106.7(2)
F15 C58 F13 107.1(2)
F14 C58 F13 105.0(2)
F15 C58 C54 113.3(3)
F14 C58 C54 112.6(2)
F13 C58 C54 111.7(2)
F18 C59 F17 106.6(2)
F18 C59 F16 106.0(2)
F17 C59 F16 106.0(2)
F18 C59 C56 113.4(2)
F17 C59 C56 112.5(2)
F16 C59 C56 111.8(2)
C65 C60 C61 115.0(2)
C65 C60 B1 124.6(2)
C61 C60 B1 120.3(2)
C62 C61 C60 122.3(3)
C63 C62 C61 121.4(3)
C63 C62 C67 120.3(3)
C61 C62 C67 118.3(3)
C62 C63 C64 117.2(3)
C63 C64 C65 120.8(3)
C63 C64 C66 120.6(3)
C65 C64 C66 118.6(2)
C60 C65 C64 123.1(3)
F19 C66 F21 106.8(2)
F19 C66 F20 106.3(2)
F21 C66 F20 105.9(2)
F19 C66 C64 112.4(2)
F21 C66 C64 111.8(2)
F20 C66 C64 113.2(2)
F23 C67 F24 106.6(3)
F23 C67 F22 106.5(3)
F24 C67 F22 106.1(3)
F23 C67 C62 111.9(3)
F24 C67 C62 113.2(3)
F22 C67 C62 112.0(3)
C3 N1 C2 111.2(2)
C3 N1 C24 123.2(2)
C2 N1 C24 125.5(2)
C3 N2 C1 112.2(2)
C3 N2 C4 116.1(2)
C1 N2 C4 131.7(2)
C8 N3 C4 118.9(2)
C8 N3 Co1 120.5(2)
C4 N3 Co1 120.59(19)
C9 N4 C11 111.7(3)
C9 N4 C8 115.9(2)
C11 N4 C8 132.4(3)
C9 N5 C10 111.6(3)
C9 N5 C12 123.1(2)
C10 N5 C12 125.2(3)
N7 N6 Co1 178.7(3)
N6 Co1 N3 179.49(12)
N6 Co1 C9 99.70(12)
N3 Co1 C9 80.53(11)
N6 Co1 C3 99.21(11)
N3 Co1 C3 80.56(11)
C9 Co1 C3 161.07(12)
C44 B1 C52 106.9(2)
C44 B1 C36 111.3(2)
C52 B1 C36 110.8(2)
C44 B1 C60 111.7(2)
C52 B1 C60 110.6(2)
C36 B1 C60 105.5(2)

loop_
_geom_bond_atom_site_label_1
_geom_bond_atom_site_label_2
_geom_bond_distance
C1 C2 1.343(4)
C1 N2 1.379(4)
C2 N1 1.390(3)
C3 N1 1.352(4)
C3 N2 1.373(3)
C3 Co1 1.913(3)
C4 N3 1.340(4)
C4 C5 1.375(4)
C4 N2 1.404(4)
C5 C6 1.384(5)
C6 C7 1.389(5)
C7 C8 1.383(4)
C8 N3 1.339(4)
C8 N4 1.396(4)
C1S C3S 1.459(11)
C9 N5 1.348(4)
C9 N4 1.379(4)
C9 Co1 1.903(3)
C3S C2S 1.50(2)
C10 C11 1.338(5)
C10 N5 1.389(4)
C4S C2S 1.400(14)
C4S C5S 1.504(17)
C11 N4 1.389(4)
C12 C13 1.394(5)
C12 C17 1.403(5)
C12 N5 1.447(4)
C13 C14 1.397(5)
C13 C21 1.518(6)
C14 C15 1.384(6)
C15 C16 1.377(6)
C16 C17 1.388(5)
C17 C18 1.513(5)
C18 C19 1.520(6)
C18 C20 1.530(6)
C21 C22 1.490(6)
C21 C23 1.501(7)
C24 C25 1.394(4)
C24 C29 1.404(4)
C24 N1 1.443(3)
C25 C26 1.393(4)
C25 C33 1.526(4)
C26 C27 1.375(4)
C27 C28 1.385(4)
C28 C29 1.391(4)
C29 C30 1.517(4)
C30 C31 1.504(5)
C30 C32 1.512(5)
C33 C35 1.522(4)
C33 C34 1.528(4)
C36 C41 1.392(4)
C36 C37 1.404(4)
C36 B1 1.649(4)
C37 C38 1.388(4)
C38 C39 1.383(4)
C38 C42 1.501(4)
C39 C40 1.385(4)
C40 C41 1.389(4)
C40 C43 1.505(5)
C42 F3A 1.320(4)
C42 F1A 1.324(4)
C42 F2A 1.324(3)
C43 F5A 1.15(3)
C43 F4B 1.27(2)
C43 F6B 1.344(10)
C43 F4A 1.37(2)
C43 F6A 1.397(12)
C43 F5B 1.46(2)
C44 C49 1.396(4)
C44 C45 1.403(4)
C44 B1 1.643(4)
C45 C46 1.389(4)
C46 C47 1.380(4)
C46 C51 1.503(4)
C47 C48 1.379(4)
C48 C49 1.391(4)
C48 C50 1.497(4)
C50 F8B 1.294(16)
C50 F9A 1.306(15)
C50 F9B 1.327(16)
C50 F7 1.312(4)
C50 F8A 1.335(19)
C51 F12B 1.206(9)
C51 F10B 1.241(12)
C51 F10A 1.255(7)
C51 F11A 1.286(6)
C51 F12A 1.404(7)
C51 F11B 1.420(10)
C52 C53 1.393(4)
C52 C57 1.405(4)
C52 B1 1.644(4)
C53 C54 1.390(4)
C54 C55 1.373(4)
C54 C58 1.501(4)
C55 C56 1.387(4)
C56 C57 1.389(4)
C56 C59 1.499(4)
C58 F15 1.327(4)
C58 F14 1.342(4)
C58 F13 1.346(4)
C59 F18 1.332(3)
C59 F17 1.341(3)
C59 F16 1.346(3)
C60 C65 1.394(4)
C60 C61 1.406(4)
C60 B1 1.650(4)
C61 C62 1.393(4)
C62 C63 1.389(4)
C62 C67 1.501(4)
C63 C64 1.393(4)
C64 C65 1.395(4)
C64 C66 1.496(4)
C66 F19 1.333(3)
C66 F21 1.334(4)
C66 F20 1.343(4)
C67 F23 1.329(4)
C67 F24 1.331(4)
C67 F22 1.333(4)
N3 Co1 1.871(2)
N6 N7 1.076(4)
N6 Co1 1.801(3)

loop_
_geom_torsion_atom_site_label_1
_geom_torsion_atom_site_label_2
_geom_torsion_atom_site_label_3
_geom_torsion_atom_site_label_4
_geom_torsion
N2 C1 C2 N1 -0.8(3)
N3 C4 C5 C6 0.8(5)
N2 C4 C5 C6 -179.8(3)
C4 C5 C6 C7 -0.1(5)
C5 C6 C7 C8 -0.6(5)
C6 C7 C8 N3 0.9(5)
C6 C7 C8 N4 -179.1(3)
N5 C10 C11 N4 -0.3(5)
C5S C4S C2S C3S 172.6(12)
C1S C3S C2S C4S -78.3(14)
C17 C12 C13 C14 1.3(5)
N5 C12 C13 C14 -177.0(3)
C17 C12 C13 C21 -178.4(3)
N5 C12 C13 C21 3.4(4)
C12 C13 C14 C15 -0.5(5)
C21 C13 C14 C15 179.2(3)
C13 C14 C15 C16 -0.2(5)
C14 C15 C16 C17 0.1(5)
C15 C16 C17 C12 0.6(5)
C15 C16 C17 C18 178.9(3)
C13 C12 C17 C16 -1.3(5)
N5 C12 C17 C16 176.9(3)
C13 C12 C17 C18 -179.6(3)
N5 C12 C17 C18 -1.4(4)
C16 C17 C18 C19 -63.9(4)
C12 C17 C18 C19 114.3(4)
C16 C17 C18 C20 60.4(5)
C12 C17 C18 C20 -121.3(4)
C12 C13 C21 C22 115.2(4)
C14 C13 C21 C22 -64.4(5)
C12 C13 C21 C23 -122.0(6)
C14 C13 C21 C23 58.3(6)
C29 C24 C25 C26 -2.8(4)
N1 C24 C25 C26 175.6(2)
C29 C24 C25 C33 178.3(3)
N1 C24 C25 C33 -3.3(4)
C24 C25 C26 C27 0.6(4)
C33 C25 C26 C27 179.5(3)
C25 C26 C27 C28 1.1(5)
C26 C27 C28 C29 -0.7(5)
C27 C28 C29 C24 -1.4(4)
C27 C28 C29 C30 177.8(3)
C25 C24 C29 C28 3.2(4)
N1 C24 C29 C28 -175.3(2)
C25 C24 C29 C30 -175.9(3)
N1 C24 C29 C30 5.6(4)
C28 C29 C30 C31 -64.7(4)
C24 C29 C30 C31 114.3(4)
C28 C29 C30 C32 60.3(4)
C24 C29 C30 C32 -120.6(4)
C26 C25 C33 C35 42.7(4)
C24 C25 C33 C35 -138.5(3)
C26 C25 C33 C34 -81.5(3)
C24 C25 C33 C34 97.4(3)
C41 C36 C37 C38 -2.2(4)
B1 C36 C37 C38 179.7(3)
C36 C37 C38 C39 0.9(4)
C36 C37 C38 C42 -177.2(3)
C37 C38 C39 C40 0.7(5)
C42 C38 C39 C40 178.8(3)
C38 C39 C40 C41 -0.9(5)
C38 C39 C40 C43 179.5(4)
C39 C40 C41 C36 -0.6(5)
C43 C40 C41 C36 179.1(4)
C37 C36 C41 C40 2.1(4)
B1 C36 C41 C40 -180.0(3)
C39 C38 C42 F3A -97.3(3)
C37 C38 C42 F3A 80.7(3)
C39 C38 C42 F1A 23.4(4)
C37 C38 C42 F1A -158.5(3)
C39 C38 C42 F2A 143.3(3)
C37 C38 C42 F2A -38.6(4)
C39 C40 C43 F5A 122.3(11)
C41 C40 C43 F5A -57.3(12)
C39 C40 C43 F4B -111.2(16)
C41 C40 C43 F4B 69.1(16)
C39 C40 C43 F6B 19(2)
C41 C40 C43 F6B -160.9(19)
C39 C40 C43 F4A -127.8(13)
C41 C40 C43 F4A 52.6(13)
C39 C40 C43 F6A -20(2)
C41 C40 C43 F6A 161(2)
C39 C40 C43 F5B 120.7(5)
C41 C40 C43 F5B -59.0(6)
C49 C44 C45 C46 2.9(4)
B1 C44 C45 C46 -177.6(3)
C44 C45 C46 C47 -1.7(5)
C44 C45 C46 C51 176.5(3)
C45 C46 C47 C48 -0.7(4)
C51 C46 C47 C48 -178.9(3)
C46 C47 C48 C49 1.7(4)
C46 C47 C48 C50 -178.0(3)
C47 C48 C49 C44 -0.4(4)
C50 C48 C49 C44 179.3(3)
C45 C44 C49 C48 -1.9(4)
B1 C44 C49 C48 178.6(3)
C47 C48 C50 F8B -154.7(13)
C49 C48 C50 F8B 25.6(13)
C47 C48 C50 F9A 106.2(17)
C49 C48 C50 F9A -73.5(17)
C47 C48 C50 F9B 77.0(17)
C49 C48 C50 F9B -102.7(17)
C47 C48 C50 F7 -27.6(4)
C49 C48 C50 F7 152.7(3)
C47 C48 C50 F8A -138.0(16)
C49 C48 C50 F8A 42.3(16)
C47 C46 C51 F12B 48(2)
C45 C46 C51 F12B -130.6(19)
C47 C46 C51 F10B -173.4(16)
C45 C46 C51 F10B 8.3(16)
C47 C46 C51 F10A -145.9(7)
C45 C46 C51 F10A 35.8(8)
C47 C46 C51 F11A -11.8(11)
C45 C46 C51 F11A 169.9(10)
C47 C46 C51 F12A 102.4(8)
C45 C46 C51 F12A -75.9(8)
C47 C46 C51 F11B -68.5(14)
C45 C46 C51 F11B 113.3(13)
C57 C52 C53 C54 -2.2(4)
B1 C52 C53 C54 177.4(2)
C52 C53 C54 C55 -0.4(4)
C52 C53 C54 C58 -177.5(2)
C53 C54 C55 C56 1.1(4)
C58 C54 C55 C56 178.0(2)
C54 C55 C56 C57 1.0(4)
C54 C55 C56 C59 -172.8(2)
C55 C56 C57 C52 -3.8(4)
C59 C56 C57 C52 169.9(2)
C53 C52 C57 C56 4.2(4)
B1 C52 C57 C56 -175.3(2)
C55 C54 C58 F15 -1.5(4)
C53 C54 C58 F15 175.5(3)
C55 C54 C58 F14 119.6(3)
C53 C54 C58 F14 -63.3(3)
C55 C54 C58 F13 -122.5(3)
C53 C54 C58 F13 54.5(3)
C55 C56 C59 F18 -31.1(4)
C57 C56 C59 F18 155.1(2)
C55 C56 C59 F17 -152.1(2)
C57 C56 C59 F17 34.0(4)
C55 C56 C59 F16 88.7(3)
C57 C56 C59 F16 -85.2(3)
C65 C60 C61 C62 -3.3(4)
B1 C60 C61 C62 178.9(2)
C60 C61 C62 C63 0.3(4)
C60 C61 C62 C67 -179.7(3)
C61 C62 C63 C64 2.0(4)
C67 C62 C63 C64 -178.1(3)
C62 C63 C64 C65 -1.1(4)
C62 C63 C64 C66 179.5(2)
C61 C60 C65 C64 4.2(4)
B1 C60 C65 C64 -178.1(2)
C63 C64 C65 C60 -2.2(4)
C66 C64 C65 C60 177.2(2)
C63 C64 C66 F19 -117.1(3)
C65 C64 C66 F19 63.5(3)
C63 C64 C66 F21 122.8(3)
C65 C64 C66 F21 -56.6(3)
C63 C64 C66 F20 3.3(4)
C65 C64 C66 F20 -176.1(2)
C63 C62 C67 F23 128.5(3)
C61 C62 C67 F23 -51.6(4)
C63 C62 C67 F24 8.0(4)
C61 C62 C67 F24 -172.1(3)
C63 C62 C67 F22 -112.0(3)
C61 C62 C67 F22 67.9(4)
N2 C3 N1 C2 -0.2(3)
Co1 C3 N1 C2 -178.7(3)
N2 C3 N1 C24 -177.0(2)
Co1 C3 N1 C24 4.5(5)
C1 C2 N1 C3 0.6(3)
C1 C2 N1 C24 177.4(2)
C25 C24 N1 C3 -94.9(3)
C29 C24 N1 C3 83.6(3)
C25 C24 N1 C2 88.7(3)
C29 C24 N1 C2 -92.7(3)
N1 C3 N2 C1 -0.3(3)
Co1 C3 N2 C1 178.72(19)
N1 C3 N2 C4 -178.8(2)
Co1 C3 N2 C4 0.2(3)
C2 C1 N2 C3 0.7(3)
C2 C1 N2 C4 178.9(3)
N3 C4 N2 C3 0.7(3)
C5 C4 N2 C3 -178.8(3)
N3 C4 N2 C1 -177.4(3)
C5 C4 N2 C1 3.1(5)
C7 C8 N3 C4 -0.3(5)
N4 C8 N3 C4 179.7(3)
C7 C8 N3 Co1 -179.0(3)
N4 C8 N3 Co1 1.0(4)
C5 C4 N3 C8 -0.6(4)
N2 C4 N3 C8 179.9(3)
C5 C4 N3 Co1 178.1(2)
N2 C4 N3 Co1 -1.5(3)
N5 C9 N4 C11 0.2(4)
Co1 C9 N4 C11 179.9(3)
N5 C9 N4 C8 -179.2(3)
Co1 C9 N4 C8 0.4(4)
C10 C11 N4 C9 0.0(5)
C10 C11 N4 C8 179.3(4)
N3 C8 N4 C9 -0.9(4)
C7 C8 N4 C9 179.1(3)
N3 C8 N4 C11 179.8(4)
C7 C8 N4 C11 -0.2(6)
N4 C9 N5 C10 -0.4(4)
Co1 C9 N5 C10 -179.9(3)
N4 C9 N5 C12 -179.4(3)
Co1 C9 N5 C12 1.1(6)
C11 C10 N5 C9 0.4(5)
C11 C10 N5 C12 179.4(3)
C13 C12 N5 C9 83.2(4)
C17 C12 N5 C9 -95.2(4)
C13 C12 N5 C10 -95.7(4)
C17 C12 N5 C10 85.9(4)
N7 N6 Co1 N3 145(22)
N7 N6 Co1 C9 -97(11)
N7 N6 Co1 C3 82(11)
C8 N3 Co1 N6 117(15)
C4 N3 Co1 N6 -62(16)
C8 N3 Co1 C9 -0.7(2)
C4 N3 Co1 C9 -179.3(3)
C8 N3 Co1 C3 180.0(3)
C4 N3 Co1 C3 1.3(2)
N5 C9 Co1 N6 0.0(4)
N4 C9 Co1 N6 -179.5(2)
N5 C9 Co1 N3 179.6(4)
N4 C9 Co1 N3 0.1(2)
N5 C9 Co1 C3 -178.5(3)
N4 C9 Co1 C3 2.0(6)
N1 C3 Co1 N6 -2.8(4)
N2 C3 Co1 N6 178.8(2)
N1 C3 Co1 N3 177.7(4)
N2 C3 Co1 N3 -0.8(2)
N1 C3 Co1 C9 175.8(3)
N2 C3 Co1 C9 -2.7(5)
C49 C44 B1 C52 105.4(3)
C45 C44 B1 C52 -74.0(3)
C49 C44 B1 C36 -133.4(3)
C45 C44 B1 C36 47.1(3)
C49 C44 B1 C60 -15.7(4)
C45 C44 B1 C60 164.8(2)
C53 C52 B1 C44 101.0(3)
C57 C52 B1 C44 -79.5(3)
C53 C52 B1 C36 -20.5(3)
C57 C52 B1 C36 159.0(2)
C53 C52 B1 C60 -137.1(2)
C57 C52 B1 C60 42.3(3)
C41 C36 B1 C44 17.1(4)
C37 C36 B1 C44 -165.0(2)
C41 C36 B1 C52 136.0(3)
C37 C36 B1 C52 -46.2(3)
C41 C36 B1 C60 -104.3(3)
C37 C36 B1 C60 73.6(3)
C65 C60 B1 C44 136.2(3)
C61 C60 B1 C44 -46.2(3)
C65 C60 B1 C52 17.3(3)
C61 C60 B1 C52 -165.1(2)
C65 C60 B1 C36 -102.6(3)
C61 C60 B1 C36 75.0(3)

loop_
_platon_squeeze_void_nr
_platon_squeeze_void_average_x
_platon_squeeze_void_average_y
_platon_squeeze_void_average_z
_platon_squeeze_void_volume
_platon_squeeze_void_count_electrons
_platon_squeeze_void_content
1 0.500 0.500 0.500 325 93 ' '
2 0.500 1.000 1.000 325 93 ' '
